data_4084293
loop_
_publ_author_name
'Chen, Ming-Tsz'
'Lee, Wei-Ying'
'Tsai, Tzung-Ling'
'Liang, Lan-Chang'

_publ_section_title
;
 Nickel(II) Complexes Containing Bidentate Diarylamido Phosphine
 Chelates: Kumada Couplings Kinetically Preferred to \b-Hydrogen
 Elimination
;
_journal_issue 20
_journal_name_full Organometallics
_journal_page_first 5852
_journal_paper_doi 10.1021/om5006353
_journal_volume 33
_journal_year 2014
_chemical_formula_moiety 'C48 H70 Cl2 N2 Ni2 P2'
_chemical_formula_sum 'C48 H70 Cl2 N2 Ni2 P2'
_chemical_formula_weight 925.32
_chemical_name_systematic
; 
 ? 
;
_space_group_IT_number 14
_symmetry_cell_setting monoclinic
_symmetry_space_group_name_Hall '-P 2yn'
_symmetry_space_group_name_H-M 'P 1 21/n 1'
_atom_sites_solution_hydrogens geom
_atom_sites_solution_primary direct
_atom_sites_solution_secondary difmap
_audit_creation_method SHELXL-97
_cell_angle_alpha 90.000(4)
_cell_angle_beta 92.935(4)
_cell_angle_gamma 90.000(7)
_cell_formula_units_Z 2
_cell_length_a 11.6246(10)
_cell_length_b 13.8692(12)
_cell_length_c 16.3569(18)
_cell_measurement_reflns_used 116156
_cell_measurement_temperature 293(2)
_cell_measurement_theta_max 25.35
_cell_measurement_theta_min 2.037
_cell_volume 2633.7(4)
_computing_cell_refinement 'HKL Scalepack (Otwinowski & Minor 1997)'
_computing_data_collection 'Collect (Nonius BV, 1997-2000)'
_computing_data_reduction 'HKL Denzo and Scalepack (Otwinowski & Minor 19'
_computing_molecular_graphics 'Ortep-3 for Windows (Farrugia, 1997)'
_computing_publication_material 'WinGX publication routines (Farrugia, 1999)'
_computing_structure_refinement 'SHELXL-97 (Sheldrick, 1997)'
_computing_structure_solution 'SHELXS-86 (Sheldrick, 1986)'
_diffrn_ambient_temperature 293(2)
_diffrn_measured_fraction_theta_full 0.994
_diffrn_measured_fraction_theta_max 0.981
_diffrn_measurement_device_type KappaCCD
_diffrn_measurement_method 'CCD rotation images, thick slices'
_diffrn_radiation_monochromator graphite
_diffrn_radiation_source 'fine-focus sealed tube'
_diffrn_radiation_type MoK\a
_diffrn_radiation_wavelength 0.71073
_diffrn_reflns_av_R_equivalents 0.1471
_diffrn_reflns_av_sigmaI/netI 0.1334
_diffrn_reflns_limit_h_max 13
_diffrn_reflns_limit_h_min -13
_diffrn_reflns_limit_k_max 16
_diffrn_reflns_limit_k_min -16
_diffrn_reflns_limit_l_max 19
_diffrn_reflns_limit_l_min -19
_diffrn_reflns_number 26626
_diffrn_reflns_theta_full 25.00
_diffrn_reflns_theta_max 25.37
_diffrn_reflns_theta_min 2.10
_exptl_absorpt_coefficient_mu 0.908
_exptl_absorpt_correction_T_max 1.0139
_exptl_absorpt_correction_T_min 0.8755
_exptl_absorpt_correction_type multi-scan
_exptl_absorpt_process_details 'SADABS (Sheldrick, 1996)'
_exptl_crystal_colour brown-red
_exptl_crystal_density_diffrn 1.167
_exptl_crystal_density_method 'not measured'
_exptl_crystal_description Paralleliped
_exptl_crystal_F_000 984
_exptl_crystal_size_max 0.12
_exptl_crystal_size_mid 0.07
_exptl_crystal_size_min 0.03
_platon_squeeze_details
;
;
_refine_diff_density_max 0.970
_refine_diff_density_min -0.905
_refine_diff_density_rms 0.252
_refine_ls_extinction_coef 0.075(8)
_refine_ls_extinction_expression Fc^*^=kFc[1+0.001xFc^2^\l^3^/sin(2\q)]^-1/4^
_refine_ls_extinction_method SHELXL
_refine_ls_goodness_of_fit_ref 1.107
_refine_ls_hydrogen_treatment constr
_refine_ls_matrix_type full
_refine_ls_number_parameters 255
_refine_ls_number_reflns 4741
_refine_ls_number_restraints 0
_refine_ls_restrained_S_all 1.107
_refine_ls_R_factor_all 0.2001
_refine_ls_R_factor_gt 0.1290
_refine_ls_shift/su_max 0.000
_refine_ls_shift/su_mean 0.000
_refine_ls_structure_factor_coef Fsqd
_refine_ls_weighting_details 'calc w=1/[\s^2^(Fo^2^)+(0.1940P)^2^+0.0000P] where P=(Fo^2^+2Fc^2^)/3'
_refine_ls_weighting_scheme calc
_refine_ls_wR_factor_gt 0.3135
_refine_ls_wR_factor_ref 0.25
_reflns_number_gt 2585
_reflns_number_total 4741
_reflns_threshold_expression >2sigma(I)
_cod_data_source_file om5006353_si_002.cif
_cod_data_source_block 4766
_cod_depositor_comments
;
The following automatic conversions were performed:

'_symmetry_cell_setting' value 'Monoclinic' changed to 'monoclinic'
according to
/home/saulius/struct/COD-crude-data--automatic-downloads/rss-feeds/ACS/lib/dictionaries/cif_core.dic
dictionary named 'cif_core.dic' version 2.4.2 from 2011-04-26.

Automatic conversion script
Id: cif_fix_values 2281 2013-09-26 08:29:07Z andrius 
;
_cod_original_sg_symbol_H-M P2(1)/n
_cod_database_code 4084293

loop_
_symmetry_equiv_pos_as_xyz
'x, y, z'
'-x+1/2, y+1/2, -z+1/2'
'-x, -y, -z'
'x-1/2, -y-1/2, z-1/2'

loop_
_atom_site_label
_atom_site_type_symbol
_atom_site_fract_x
_atom_site_fract_y
_atom_site_fract_z
_atom_site_U_iso_or_equiv
_atom_site_adp_type
_atom_site_occupancy
_atom_site_symmetry_multiplicity
_atom_site_calc_flag
_atom_site_refinement_flags
Ni1 Ni 0.03184(9) 0.05949(9) 0.41751(7) 0.0442(6) Uani 1 1 d .
Cl1 Cl 0.1164(2) -0.0485(2) 0.49794(16) 0.0627(8) Uani 1 1 d .
P1 P 0.1729(2) 0.06259(19) 0.33952(14) 0.0461(7) Uani 1 1 d .
N1 N -0.0390(6) 0.1490(6) 0.3449(4) 0.0437(19) Uani 1 1 d .
C1 C 0.3098(8) 0.1136(8) 0.3814(6) 0.057(3) Uani 1 1 d .
H1 H 0.3547 0.1301 0.3358 0.069 Uiso 1 1 d R
C2 C 0.3844(9) 0.0432(9) 0.4333(7) 0.068(3) Uani 1 1 d .
H2A H 0.4538 0.0751 0.4528 0.102 Uiso 1 1 calc R
H2B H 0.4036 -0.0113 0.4006 0.102 Uiso 1 1 calc R
H2C H 0.3426 0.0219 0.4791 0.102 Uiso 1 1 calc R
C3 C 0.2871(10) 0.2036(10) 0.4295(8) 0.080(4) Uani 1 1 d .
H3A H 0.3581 0.2310 0.4512 0.097 Uiso 1 1 d R
H3B H 0.2393 0.1875 0.4737 0.097 Uiso 1 1 d R
H3C H 0.2479 0.2495 0.3940 0.097 Uiso 1 1 d R
C4 C 0.2021(8) -0.0569(7) 0.2974(6) 0.055(3) Uani 1 1 d .
H4 H 0.2290 -0.0965 0.3426 0.066 Uiso 1 1 d R
C5 C 0.2930(11) -0.0545(9) 0.2331(7) 0.077(4) Uani 1 1 d .
H5A H 0.3051 -0.1185 0.2131 0.116 Uiso 1 1 calc R
H5B H 0.3639 -0.0297 0.2574 0.116 Uiso 1 1 calc R
H5C H 0.2670 -0.0136 0.1886 0.116 Uiso 1 1 calc R
C6 C 0.0904(10) -0.1026(9) 0.2646(7) 0.074(3) Uani 1 1 d .
H6A H 0.1064 -0.1653 0.2431 0.088 Uiso 1 1 d R
H6B H 0.0576 -0.0625 0.2216 0.088 Uiso 1 1 d R
H6C H 0.0370 -0.1085 0.3072 0.088 Uiso 1 1 d R
C7 C 0.1210(7) 0.1433(6) 0.2617(5) 0.042(2) Uani 1 1 d .
C8 C 0.1797(8) 0.1762(8) 0.1895(6) 0.055(3) Uani 1 1 d .
H8 H 0.2564 0.1530 0.1828 0.065 Uiso 1 1 d R
C9 C 0.1289(9) 0.2378(8) 0.1358(6) 0.055(3) Uani 1 1 d .
H9 H 0.1671 0.2584 0.0882 0.066 Uiso 1 1 d R
C10 C 0.0169(9) 0.2707(8) 0.1506(6) 0.056(3) Uani 1 1 d .
H10 H -0.0166 0.3146 0.1108 0.067 Uiso 1 1 d R
C11 C -0.0386(8) 0.2457(8) 0.2184(6) 0.056(3) Uani 1 1 d .
H11 H -0.1143 0.2712 0.2252 0.067 Uiso 1 1 d R
C12 C 0.0100(8) 0.1802(7) 0.2758(5) 0.042(2) Uani 1 1 d .
C13 C -0.1487(8) 0.1857(8) 0.3587(6) 0.052(3) Uani 1 1 d .
C14 C -0.1592(8) 0.2638(8) 0.4169(5) 0.049(2) Uani 1 1 d .
C15 C -0.0538(9) 0.3017(8) 0.4636(6) 0.059(3) Uani 1 1 d .
H15 H 0.0011 0.2501 0.4628 0.071 Uiso 1 1 d R
C16 C -0.0759(12) 0.3249(11) 0.5545(7) 0.090(4) Uani 1 1 d .
H16A H -0.0055 0.3473 0.5813 0.108 Uiso 1 1 d R
H16B H -0.1027 0.2690 0.5824 0.108 Uiso 1 1 d R
H16C H -0.1330 0.3749 0.5555 0.108 Uiso 1 1 d R
C17 C -0.0017(12) 0.3894(11) 0.4212(8) 0.089(4) Uani 1 1 d .
H17A H 0.0654 0.4107 0.4528 0.107 Uiso 1 1 d R
H17B H -0.0577 0.4403 0.4179 0.107 Uiso 1 1 d R
H17C H 0.0193 0.3724 0.3671 0.107 Uiso 1 1 d R
C18 C -0.2718(12) 0.2972(9) 0.4271(7) 0.077(4) Uani 1 1 d .
H18 H -0.2823 0.3498 0.4642 0.092 Uiso 1 1 d R
C19 C -0.3662(9) 0.2610(11) 0.3852(8) 0.073(4) Uani 1 1 d .
H19 H -0.4418 0.2867 0.3919 0.088 Uiso 1 1 d R
C20 C -0.3503(10) 0.1880(11) 0.3327(8) 0.078(3) Uani 1 1 d .
H20 H -0.4177 0.1614 0.3047 0.093 Uiso 1 1 d R
C21 C -0.2462(8) 0.1465(8) 0.3194(7) 0.061(3) Uani 1 1 d .
C22 C -0.2379(11) 0.0641(10) 0.2614(7) 0.074(3) Uani 1 1 d .
H22 H -0.1568 0.0541 0.2563 0.089 Uiso 1 1 d R
C23 C -0.2962(15) 0.0838(15) 0.1763(9) 0.125(6) Uani 1 1 d .
H23A H -0.2884 0.0297 0.1403 0.150 Uiso 1 1 d R
H23B H -0.2596 0.1392 0.1539 0.150 Uiso 1 1 d R
H23C H -0.3765 0.0972 0.1819 0.150 Uiso 1 1 d R
C24 C -0.2814(16) -0.0292(13) 0.2946(10) 0.122(6) Uani 1 1 d .
H24A H -0.2728 -0.0798 0.2553 0.147 Uiso 1 1 d R
H24B H -0.3615 -0.0217 0.3048 0.147 Uiso 1 1 d R
H24C H -0.2393 -0.0455 0.3447 0.147 Uiso 1 1 d R

loop_
_atom_site_aniso_label
_atom_site_aniso_U_11
_atom_site_aniso_U_22
_atom_site_aniso_U_33
_atom_site_aniso_U_23
_atom_site_aniso_U_13
_atom_site_aniso_U_12
Ni1 0.0400(8) 0.0520(9) 0.0419(8) 0.0073(5) 0.0140(5) 0.0052(6)
Cl1 0.0540(15) 0.0705(19) 0.0660(16) 0.0267(13) 0.0271(12) 0.0164(13)
P1 0.0401(13) 0.0548(16) 0.0448(14) 0.0061(11) 0.0163(10) 0.0039(12)
N1 0.040(4) 0.048(5) 0.044(4) 0.013(3) 0.012(3) 0.006(4)
C1 0.045(6) 0.074(8) 0.053(6) 0.015(5) 0.001(4) 0.001(5)
C2 0.044(6) 0.091(9) 0.071(7) 0.004(6) 0.003(5) -0.008(6)
C3 0.058(7) 0.097(10) 0.085(8) 0.001(8) -0.013(6) -0.010(7)
C4 0.049(6) 0.056(7) 0.060(6) -0.008(5) 0.005(5) 0.008(5)
C5 0.099(9) 0.080(9) 0.055(7) -0.001(6) 0.034(6) 0.023(7)
C6 0.086(8) 0.072(8) 0.066(7) -0.007(6) 0.030(6) -0.008(7)
C7 0.041(5) 0.041(6) 0.043(5) 0.002(4) 0.007(4) -0.007(4)
C8 0.041(5) 0.071(7) 0.052(6) 0.000(5) 0.014(4) 0.001(5)
C9 0.065(7) 0.062(7) 0.040(5) 0.010(5) 0.017(5) 0.002(5)
C10 0.064(7) 0.057(7) 0.048(6) 0.013(5) 0.008(5) -0.008(5)
C11 0.049(6) 0.070(8) 0.048(6) 0.005(5) -0.003(5) -0.003(5)
C12 0.053(5) 0.039(5) 0.035(5) -0.001(4) 0.006(4) -0.003(4)
C13 0.047(6) 0.057(7) 0.052(6) 0.018(5) 0.005(4) 0.010(5)
C14 0.041(5) 0.061(7) 0.046(5) 0.007(5) 0.011(4) 0.007(5)
C15 0.056(6) 0.060(7) 0.061(6) -0.018(5) 0.012(5) 0.003(5)
C16 0.107(10) 0.092(10) 0.072(8) -0.015(7) 0.024(7) -0.019(8)
C17 0.082(9) 0.092(10) 0.095(9) -0.002(8) 0.027(7) -0.016(8)
C18 0.103(10) 0.063(8) 0.068(7) 0.011(6) 0.039(7) 0.023(7)
C19 0.031(6) 0.110(11) 0.080(8) 0.014(8) 0.007(5) 0.007(6)
C20 0.054(7) 0.093(10) 0.086(9) 0.012(8) -0.002(6) 0.007(7)
C21 0.035(5) 0.070(8) 0.078(7) 0.016(6) 0.009(5) -0.011(5)
C22 0.067(7) 0.087(9) 0.066(7) -0.013(7) -0.003(6) -0.021(7)
C23 0.117(13) 0.168(18) 0.088(10) -0.031(10) -0.019(9) -0.033(12)
C24 0.143(14) 0.127(15) 0.099(11) -0.013(10) 0.029(10) -0.047(12)

loop_
_atom_type_symbol
_atom_type_description
_atom_type_scat_dispersion_real
_atom_type_scat_dispersion_imag
_atom_type_scat_source
C C 0.0033 0.0016 'International Tables Vol C Tables 4.2.6.8 and 6.1.1.4'
H H 0.0000 0.0000 'International Tables Vol C Tables 4.2.6.8 and 6.1.1.4'
Cl Cl 0.1484 0.1585 'International Tables Vol C Tables 4.2.6.8 and 6.1.1.4'
N N 0.0061 0.0033 'International Tables Vol C Tables 4.2.6.8 and 6.1.1.4'
Ni Ni 0.3393 1.1124 'International Tables Vol C Tables 4.2.6.8 and 6.1.1.4'
P P 0.1023 0.0942 'International Tables Vol C Tables 4.2.6.8 and 6.1.1.4'

loop_
_geom_angle_atom_site_label_1
_geom_angle_atom_site_label_2
_geom_angle_atom_site_label_3
_geom_angle
_geom_angle_site_symmetry_3
N1 Ni1 P1 86.2(2) .
N1 Ni1 Cl1 177.7(2) .
P1 Ni1 Cl1 92.18(10) .
N1 Ni1 Cl1 96.2(2) 3_556
P1 Ni1 Cl1 177.17(11) 3_556
Cl1 Ni1 Cl1 85.37(10) 3_556
Ni1 Cl1 Ni1 94.63(10) 3_556
C7 P1 C4 111.3(5) .
C7 P1 C1 106.2(4) .
C4 P1 C1 108.3(5) .
C7 P1 Ni1 101.4(3) .
C4 P1 Ni1 111.8(3) .
C1 P1 Ni1 117.6(3) .
C12 N1 C13 116.1(7) .
C12 N1 Ni1 123.1(6) .
C13 N1 Ni1 120.8(5) .
C3 C1 C2 110.3(9) .
C3 C1 P1 110.0(7) .
C2 C1 P1 114.5(8) .
C3 C1 H1 109.0 .
C2 C1 H1 105.5 .
P1 C1 H1 107.3 .
C1 C2 H2A 109.5 .
C1 C2 H2B 109.5 .
H2A C2 H2B 109.5 .
C1 C2 H2C 109.5 .
H2A C2 H2C 109.5 .
H2B C2 H2C 109.5 .
C1 C3 H3A 110.6 .
C1 C3 H3B 108.9 .
H3A C3 H3B 109.5 .
C1 C3 H3C 108.9 .
H3A C3 H3C 109.5 .
H3B C3 H3C 109.5 .
C6 C4 C5 112.1(9) .
C6 C4 P1 109.8(7) .
C5 C4 P1 112.8(8) .
C6 C4 H4 105.8 .
C5 C4 H4 109.4 .
P1 C4 H4 106.7 .
C4 C5 H5A 109.5 .
C4 C5 H5B 109.5 .
H5A C5 H5B 109.5 .
C4 C5 H5C 109.5 .
H5A C5 H5C 109.5 .
H5B C5 H5C 109.5 .
C4 C6 H6A 109.2 .
C4 C6 H6B 108.5 .
H6A C6 H6B 109.5 .
C4 C6 H6C 110.7 .
H6A C6 H6C 109.5 .
H6B C6 H6C 109.5 .
C12 C7 C8 118.9(8) .
C12 C7 P1 112.9(6) .
C8 C7 P1 128.2(7) .
C9 C8 C7 121.2(9) .
C9 C8 H8 121.3 .
C7 C8 H8 117.4 .
C8 C9 C10 118.2(8) .
C8 C9 H9 121.0 .
C10 C9 H9 120.8 .
C11 C10 C9 122.6(9) .
C11 C10 H10 121.5 .
C9 C10 H10 115.8 .
C10 C11 C12 121.3(9) .
C10 C11 H11 118.6 .
C12 C11 H11 120.0 .
N1 C12 C11 126.1(8) .
N1 C12 C7 116.3(8) .
C11 C12 C7 117.6(8) .
C21 C13 N1 120.8(10) .
C21 C13 C14 120.2(9) .
N1 C13 C14 119.0(9) .
C18 C14 C13 115.7(9) .
C18 C14 C15 124.3(10) .
C13 C14 C15 120.0(8) .
C14 C15 C17 112.1(9) .
C14 C15 C16 112.8(9) .
C17 C15 C16 110.8(10) .
C14 C15 H15 104.8 .
C17 C15 H15 107.8 .
C16 C15 H15 108.1 .
C15 C16 H16A 109.0 .
C15 C16 H16B 111.2 .
H16A C16 H16B 109.5 .
C15 C16 H16C 108.3 .
H16A C16 H16C 109.4 .
H16B C16 H16C 109.5 .
C15 C17 H17A 109.2 .
C15 C17 H17B 109.0 .
H17A C17 H17B 109.5 .
C15 C17 H17C 110.2 .
H17A C17 H17C 109.5 .
H17B C17 H17C 109.4 .
C19 C18 C14 123.5(11) .
C19 C18 H18 118.2 .
C14 C18 H18 118.3 .
C20 C19 C18 117.7(11) .
C20 C19 H19 120.6 .
C18 C19 H19 121.7 .
C19 C20 C21 124.7(12) .
C19 C20 H20 117.2 .
C21 C20 H20 118.0 .
C20 C21 C13 118.2(12) .
C20 C21 C22 120.7(11) .
C13 C21 C22 121.1(10) .
C21 C22 C24 113.3(11) .
C21 C22 C23 113.5(12) .
C24 C22 C23 109.8(12) .
C21 C22 H22 105.1 .
C24 C22 H22 105.0 .
C23 C22 H22 109.6 .
C22 C23 H23A 111.3 .
C22 C23 H23B 107.7 .
H23A C23 H23B 109.5 .
C22 C23 H23C 109.5 .
H23A C23 H23C 109.4 .
H23B C23 H23C 109.5 .
C22 C24 H24A 109.8 .
C22 C24 H24B 108.5 .
H24A C24 H24B 109.3 .
C22 C24 H24C 110.2 .
H24A C24 H24C 109.5 .
H24B C24 H24C 109.5 .

loop_
_geom_bond_atom_site_label_1
_geom_bond_atom_site_label_2
_geom_bond_distance
_geom_bond_site_symmetry_2
Ni1 N1 1.878(7) .
Ni1 P1 2.129(2) .
Ni1 Cl1 2.192(3) .
Ni1 Cl1 2.269(2) 3_556
Cl1 Ni1 2.269(2) 3_556
P1 C7 1.777(9) .
P1 C4 1.833(10) .
P1 C1 1.841(10) .
N1 C12 1.362(10) .
N1 C13 1.402(11) .
C1 C3 1.506(17) .
C1 C2 1.533(15) .
C1 H1 0.9597 .
C2 H2A 0.9600 .
C2 H2B 0.9600 .
C2 H2C 0.9600 .
C3 H3A 0.9601 .
C3 H3B 0.9604 .
C3 H3C 0.9607 .
C4 C6 1.517(15) .
C4 C5 1.527(14) .
C4 H4 0.9604 .
C5 H5A 0.9600 .
C5 H5B 0.9600 .
C5 H5C 0.9600 .
C6 H6A 0.9599 .
C6 H6B 0.9601 .
C6 H6C 0.9601 .
C7 C12 1.419(12) .
C7 C8 1.466(12) .
C8 C9 1.341(14) .
C8 H8 0.9594 .
C9 C10 1.411(14) .
C9 H9 0.9596 .
C10 C11 1.356(13) .
C10 H10 0.9596 .
C11 C12 1.404(13) .
C11 H11 0.9601 .
C13 C21 1.385(14) .
C13 C14 1.451(14) .
C14 C18 1.406(15) .
C14 C15 1.505(14) .
C15 C17 1.540(17) .
C15 C16 1.555(14) .
C15 H15 0.9594 .
C16 H16A 0.9601 .
C16 H16B 0.9597 .
C16 H16C 0.9607 .
C17 H17A 0.9600 .
C17 H17B 0.9599 .
C17 H17C 0.9594 .
C18 C19 1.360(17) .
C18 H18 0.9609 .
C19 C20 1.347(17) .
C19 H19 0.9598 .
C20 C21 1.367(15) .
C20 H20 0.9606 .
C21 C22 1.493(16) .
C22 C24 1.50(2) .
C22 C23 1.541(18) .
C22 H22 0.9606 .
C23 H23A 0.9609 .
C23 H23B 0.9602 .
C23 H23C 0.9606 .
C24 H24A 0.9604 .
C24 H24B 0.9600 .
C24 H24C 0.9597 .

loop_
_platon_squeeze_void_nr
_platon_squeeze_void_average_x
_platon_squeeze_void_average_y
_platon_squeeze_void_average_z
_platon_squeeze_void_volume
_platon_squeeze_void_count_electrons
_platon_squeeze_void_content
1 0.000 0.000 0.000 123 34 ' '
2 0.121 0.195 0.621 20 9 ' '
3 0.500 0.500 0.500 123 34 ' '
4 0.379 0.695 0.879 20 9 ' '
5 0.621 0.305 0.121 20 9 ' '
6 0.879 0.805 0.379 20 9 ' '
